data_4087763
loop_
_publ_author_name
'Bayardon, J\'er\^ome'
'Maronnat, Mil\`ene'
'Langlois, Adam'
'Rousselin, Yoann'
'Harvey, Pierre D.'
'Jug\'e, Sylvain'

_publ_section_title
;
 ModularP-Chirogenic Phosphine-Sulfide Ligands: Clear Evidence for Both
 Electronic Effect andP-Chirality Driving Enantioselectivity in
 Palladium-Catalyzed Allylations
;
_journal_issue 17
_journal_name_full Organometallics
_journal_page_first 4340
_journal_paper_doi 10.1021/acs.organomet.5b00585
_journal_volume 34
_journal_year 2015
_chemical_formula_moiety 'C22 H23 O P S'
_chemical_formula_sum 'C22 H23 O P S'
_chemical_formula_weight 366.43
_space_group_crystal_system monoclinic
_space_group_IT_number 4
_space_group_name_Hall 'P 2yb'
_space_group_name_H-M_alt 'P 1 21 1'
_atom_sites_solution_hydrogens geom
_atom_sites_solution_primary iterative
_audit_creation_date 2013-10-24
_audit_creation_method
;
Olex2 1.2
(compiled 2013.09.17 svn.r2790 for OlexSys, GUI svn.r4601)
;
_audit_update_record
;
2013-10-24 # Formatted by publCIF
;
_cell_angle_alpha 90
_cell_angle_beta 101.153(2)
_cell_angle_gamma 90
_cell_formula_units_Z 4
_cell_length_a 8.9198(3)
_cell_length_b 12.7426(5)
_cell_length_c 17.1748(6)
_cell_measurement_temperature 115
_cell_volume 1915.25(12)
_computing_cell_refinement
;
Bruker (2013). <i>SAINT</i>. Bruker AXS Inc., Madison, Wisconsin, USA.
;
_computing_data_collection
;
Bruker (2013). <i>APEX2</i>.Bruker AXS Inc., Madison, Wisconsin, USA.
;
_computing_data_reduction
;
Bruker (2013). <i>SAINT</i>. Bruker AXS Inc., Madison, Wisconsin, USA.
;
_computing_molecular_graphics
;
O. V. Dolomanov, L. J. Bourhis, R. J. Gildea, J. A. K. Howard and H. Puschmann,
OLEX2: a complete structure solution, refinement and analysis program.
J. Appl. Cryst. (2009). 42, 339-341.
;
_computing_publication_material
;
O. V. Dolomanov, L. J. Bourhis, R. J. Gildea, J. A. K. Howard and H. Puschmann,
OLEX2: a complete structure solution, refinement and analysis program.
J. Appl. Cryst. (2009). 42, 339-341.
;
_computing_structure_refinement
;
SHELX, G.M. Sheldrick, Acta Cryst.
(2008). A64, 112-122
;
_computing_structure_solution 'SUPERFLIP, J. Appl. Cryst. (2007) 40, 786-790'
_diffrn_ambient_temperature 115.0
_diffrn_detector 'CCD Plate'
_diffrn_detector_area_resol_mean 9
_diffrn_detector_type 'CCD area detector'
_diffrn_measured_fraction_theta_full 0.998
_diffrn_measured_fraction_theta_max 0.986
_diffrn_measurement_device '\k-geometry diffractometer'
_diffrn_measurement_device_type 'Nonius Kappa APEX II'
_diffrn_measurement_method 'CCD rotation images, thick slices'
_diffrn_radiation_collimation '0.6 mm'
_diffrn_radiation_monochromator graphite
_diffrn_radiation_probe x-ray
_diffrn_radiation_type 'Mo K\a~1~'
_diffrn_radiation_wavelength 0.71073
_diffrn_radiation_xray_symbol K-L~3~
_diffrn_reflns_av_R_equivalents 0.0768
_diffrn_reflns_av_unetI/netI 0.0722
_diffrn_reflns_Laue_measured_fraction_full 0.998
_diffrn_reflns_Laue_measured_fraction_max 0.986
_diffrn_reflns_limit_h_max 14
_diffrn_reflns_limit_h_min -13
_diffrn_reflns_limit_k_max 20
_diffrn_reflns_limit_k_min -20
_diffrn_reflns_limit_l_max 27
_diffrn_reflns_limit_l_min -26
_diffrn_reflns_number 71788
_diffrn_reflns_point_group_measured_fraction_full 0.999
_diffrn_reflns_point_group_measured_fraction_max 0.987
_diffrn_reflns_theta_full 25.242
_diffrn_reflns_theta_max 34.303
_diffrn_reflns_theta_min 2.823
_diffrn_source 'X-ray tube'
_diffrn_source_target Mo
_diffrn_source_type 'Siemens KFF Mo 2K-180'
_exptl_absorpt_coefficient_mu 0.259
_exptl_absorpt_correction_T_max 0.96
_exptl_absorpt_correction_T_min 0.76
_exptl_absorpt_correction_type multi-scan
_exptl_absorpt_process_details 'SADABS-2012/1 (Bruker,2012)'
_exptl_crystal_colour 'clear light colourless'
_exptl_crystal_colour_lustre clear
_exptl_crystal_colour_modifier light
_exptl_crystal_colour_primary colourless
_exptl_crystal_density_diffrn 1.271
_exptl_crystal_description prism
_exptl_crystal_F_000 776
_exptl_crystal_recrystallization_method 'The material was recrystallised from ether by slow evaporation'
_exptl_crystal_size_max 0.3
_exptl_crystal_size_mid 0.15
_exptl_crystal_size_min 0.15
_refine_diff_density_max 0.494
_refine_diff_density_min -0.359
_refine_diff_density_rms 0.069
_refine_ls_abs_structure_details
;
 Refined as an inversion twin.
;
_refine_ls_abs_structure_Flack -0.01(6)
_refine_ls_extinction_method none
_refine_ls_goodness_of_fit_ref 1.025
_refine_ls_hydrogen_treatment constr
_refine_ls_matrix_type full
_refine_ls_number_constraints 2
_refine_ls_number_parameters 460
_refine_ls_number_reflns 15619
_refine_ls_number_restraints 3
_refine_ls_restrained_S_all 1.036
_refine_ls_R_factor_all 0.0747
_refine_ls_R_factor_gt 0.0482
_refine_ls_shift/su_max 0.000
_refine_ls_shift/su_mean 0.000
_refine_ls_structure_factor_coef Fsqd
_refine_ls_weighting_details
;
 w=1/[\s^2^(Fo^2^)+(0.0514P)^2^]
 where P=(Fo^2^+2Fc^2^)/3
;
_refine_ls_weighting_scheme calc
_refine_ls_wR_factor_gt 0.0965
_refine_ls_wR_factor_ref 0.1063
_reflns_Friedel_coverage 0.929
_reflns_Friedel_fraction_full 1.000
_reflns_Friedel_fraction_max 0.987
_reflns_number_gt 12163
_reflns_number_total 15619
_reflns_threshold_expression 'I > 2\s(I)'
_cod_data_source_file om5b00585_si_001.cif
_cod_data_source_block 12jb890
_cod_original_cell_volume 1915.24(12)
_cod_database_code 4087763
_shelxl_version_number 2013-2
_shelx_space_group_comment
;
The symmetry employed for this shelxl refinement is uniquely defined
by the following loop, which should always be used as a source of
symmetry information in preference to the above space-group names.
They are only intended as comments.
;
_shelx_estimated_absorpt_t_max 0.962
_shelx_estimated_absorpt_t_min 0.926
_olex2_refinement_description
;
1. Fixed Uiso
 At 1.2 times of:
  All C(H) groups, All C(H,H) groups, All C(H,H,H,H) groups
 At 1.5 times of:
  All C(H,H,H) groups
2. Restrained distances
 S1A-C20A \\sim S1B-C20A
 with sigma of 0.02
 S1A-C21A \\sim S1B-C21A
 with sigma of 0.02
3. Uiso/Uaniso restraints and constraints
Uanis(S1A) = Uanis(S1B)
4. Others
 Sof(S1B)=Sof(H20C)=Sof(H20D)=Sof(H21C)=Sof(H21D)=1-FVAR(1)
 Sof(S1A)=Sof(H20A)=Sof(H20B)=Sof(H21A)=Sof(H21B)=FVAR(1)
5.a Secondary CH2 refined with riding coordinates:
 C20(H20E,H20F), C21(H21E,H21F), C20A(H20A,H20B), C20A(H20C,H20D), C21A(H21A,
 H21B), C21A(H21C,H21D)
5.b Aromatic/amide H refined with riding coordinates:
 C3(H3), C4(H4), C5(H5), C6(H6), C9(H9), C10(H10), C11(H11), C12(H12),
 C13(H13), C14(H14), C17(H17), C18(H18), C19(H19), C3A(H3A), C4A(H4A), C5A(H5A),
  C6A(H6A), C9A(H9A), C10A(H10A), C11A(H11A), C12A(H12A), C13A(H13A),
 C14A(H14A), C17A(H17A), C18A(H18A), C19A(H19A)
5.c Idealised Me refined as rotating group:
 C1(H1A,H1B,H1C), C22(H22D,H22E,H22F), C1A(H1AA,H1AB,H1AC), C22A(H22A,H22B,H22C)
;

loop_
_space_group_symop_operation_xyz
'x, y, z'
'-x, y+1/2, -z'

loop_
_atom_site_label
_atom_site_type_symbol
_atom_site_fract_x
_atom_site_fract_y
_atom_site_fract_z
_atom_site_U_iso_or_equiv
_atom_site_adp_type
_atom_site_occupancy
_atom_site_site_symmetry_order
_atom_site_calc_flag
_atom_site_refinement_flags_posn
_atom_site_refinement_flags_adp
_atom_site_refinement_flags_occupancy
_atom_site_disorder_assembly
_atom_site_disorder_group
S1 S 0.60690(7) 0.22482(5) 0.19365(4) 0.02164(13) Uani 1 1 d . . . . .
P1 P 0.31664(6) 0.48770(5) 0.12502(3) 0.01286(11) Uani 1 1 d . . . . .
O1 O 0.0769(2) 0.33760(15) 0.10631(11) 0.0227(4) Uani 1 1 d . . . . .
C1 C -0.0194(3) 0.2475(2) 0.08731(17) 0.0281(6) Uani 1 1 d . . . . .
H1A H -0.0771 0.2537 0.0328 0.042 Uiso 1 1 calc R U . . .
H1B H -0.0907 0.2432 0.1240 0.042 Uiso 1 1 calc R U . . .
H1C H 0.0436 0.1840 0.0921 0.042 Uiso 1 1 calc R U . . .
C2 C 0.0109(3) 0.4337(2) 0.09992(13) 0.0166(4) Uani 1 1 d . . . . .
C3 C -0.1470(3) 0.4515(2) 0.08212(14) 0.0219(5) Uani 1 1 d . . . . .
H3 H -0.2158 0.3939 0.0731 0.026 Uiso 1 1 calc R U . . .
C4 C -0.2023(3) 0.5526(3) 0.07771(15) 0.0261(6) Uani 1 1 d . . . . .
H4 H -0.3095 0.5642 0.0656 0.031 Uiso 1 1 calc R U . . .
C5 C -0.1037(3) 0.6380(2) 0.09075(15) 0.0235(5) Uani 1 1 d . . . . .
H5 H -0.1428 0.7076 0.0880 0.028 Uiso 1 1 calc R U . . .
C6 C 0.0535(3) 0.6202(2) 0.10795(14) 0.0185(5) Uani 1 1 d . . . . .
H6 H 0.1213 0.6783 0.1169 0.022 Uiso 1 1 calc R U . . .
C7 C 0.1131(2) 0.51907(19) 0.11224(13) 0.0141(4) Uani 1 1 d . . . . .
C8 C 0.4005(2) 0.61770(19) 0.11984(13) 0.0140(4) Uani 1 1 d . . . . .
C9 C 0.3899(3) 0.6621(2) 0.04450(14) 0.0181(5) Uani 1 1 d . . . . .
H9 H 0.3356 0.6258 -0.0006 0.022 Uiso 1 1 calc R U . . .
C10 C 0.4569(3) 0.7576(2) 0.03432(16) 0.0234(5) Uani 1 1 d . . . . .
H10 H 0.4461 0.7873 -0.0172 0.028 Uiso 1 1 calc R U . . .
C11 C 0.5400(3) 0.8102(2) 0.09940(17) 0.0250(5) Uani 1 1 d . . . . .
H11 H 0.5874 0.8753 0.0925 0.030 Uiso 1 1 calc R U . . .
C12 C 0.5535(3) 0.7671(2) 0.17461(17) 0.0253(5) Uani 1 1 d . . . . .
H12 H 0.6109 0.8027 0.2192 0.030 Uiso 1 1 calc R U . . .
C13 C 0.4835(3) 0.6721(2) 0.18490(14) 0.0193(5) Uani 1 1 d . . . . .
H13 H 0.4921 0.6437 0.2367 0.023 Uiso 1 1 calc R U . . .
C14 C 0.2721(3) 0.4886(2) 0.28451(13) 0.0175(4) Uani 1 1 d . . . . .
H14 H 0.1810 0.5267 0.2649 0.021 Uiso 1 1 calc R U . . .
C15 C 0.3660(2) 0.45772(18) 0.23181(12) 0.0125(4) Uani 1 1 d . . . . .
C16 C 0.5008(2) 0.40194(17) 0.26176(13) 0.0137(4) Uani 1 1 d . . . . .
C17 C 0.5372(3) 0.3785(2) 0.34245(13) 0.0181(4) Uani 1 1 d . . . . .
H17 H 0.6281 0.3406 0.3626 0.022 Uiso 1 1 calc R U . . .
C18 C 0.4431(3) 0.4094(2) 0.39420(14) 0.0207(5) Uani 1 1 d . . . . .
H18 H 0.4697 0.3929 0.4491 0.025 Uiso 1 1 calc R U . . .
C19 C 0.3100(3) 0.4645(2) 0.36471(14) 0.0206(5) Uani 1 1 d . . . . .
H19 H 0.2447 0.4857 0.3995 0.025 Uiso 1 1 calc R U . . .
C20 C 0.6085(3) 0.3659(2) 0.20960(13) 0.0173(4) Uani 1 1 d . . . . .
H20E H 0.7135 0.3879 0.2340 0.021 Uiso 1 1 calc R U . . .
H20F H 0.5809 0.4014 0.1575 0.021 Uiso 1 1 calc R U . . .
C21 C 0.4085(3) 0.2002(2) 0.15047(16) 0.0242(5) Uani 1 1 d . . . . .
H21E H 0.3424 0.2233 0.1873 0.029 Uiso 1 1 calc R U . . .
H21F H 0.3791 0.2397 0.1002 0.029 Uiso 1 1 calc R U . . .
C22 C 0.3885(4) 0.0837(3) 0.1348(2) 0.0418(8) Uani 1 1 d . . . . .
H22D H 0.4550 0.0614 0.0986 0.063 Uiso 1 1 calc R U . . .
H22E H 0.2818 0.0691 0.1106 0.063 Uiso 1 1 calc R U . . .
H22F H 0.4159 0.0453 0.1850 0.063 Uiso 1 1 calc R U . . .
S1A S 0.88454(7) 0.19288(6) 0.38396(4) 0.02125(15) Uani 0.9265(15) 1 d D . P A 1
S1B S 0.9754(9) 0.2934(8) 0.4181(5) 0.02125(15) Uani 0.0735(15) 1 d D . P A 2
P1A P 0.87288(6) 0.37386(5) 0.62798(3) 0.01279(11) Uani 1 1 d . . . . .
O1A O 0.6284(2) 0.52337(15) 0.62376(12) 0.0246(4) Uani 1 1 d . . . . .
C1A C 0.5260(4) 0.6106(2) 0.6091(2) 0.0356(7) Uani 1 1 d . . . . .
H1AA H 0.4594 0.6026 0.5570 0.053 Uiso 1 1 calc R U . . .
H1AB H 0.5848 0.6757 0.6103 0.053 Uiso 1 1 calc R U . . .
H1AC H 0.4635 0.6132 0.6502 0.053 Uiso 1 1 calc R U . . .
C2A C 0.5650(3) 0.4259(2) 0.61672(14) 0.0174(4) Uani 1 1 d . . . . .
C3A C 0.4088(3) 0.4063(2) 0.60666(14) 0.0220(5) Uani 1 1 d . . . . .
H3A H 0.3392 0.4630 0.6054 0.026 Uiso 1 1 calc R U . . .
C4A C 0.3552(3) 0.3043(3) 0.59856(15) 0.0250(6) Uani 1 1 d . . . . .
H4A H 0.2485 0.2915 0.5914 0.030 Uiso 1 1 calc R U . . .
C5A C 0.4546(3) 0.2210(2) 0.60072(15) 0.0245(5) Uani 1 1 d . . . . .
H5A H 0.4167 0.1512 0.5943 0.029 Uiso 1 1 calc R U . . .
C6A C 0.6118(3) 0.2404(2) 0.61252(14) 0.0181(5) Uani 1 1 d . . . . .
H6A H 0.6806 0.1830 0.6152 0.022 Uiso 1 1 calc R U . . .
C7A C 0.6693(2) 0.34214(18) 0.62037(12) 0.0136(4) Uani 1 1 d . . . . .
C8A C 0.9326(3) 0.40808(18) 0.73285(13) 0.0146(4) Uani 1 1 d . . . . .
C9A C 1.0699(3) 0.4632(2) 0.75473(14) 0.0195(5) Uani 1 1 d . . . . .
H9A H 1.1250 0.4841 0.7152 0.023 Uiso 1 1 calc R U . . .
C10A C 1.1261(3) 0.4875(2) 0.83347(15) 0.0250(5) Uani 1 1 d . . . . .
H10A H 1.2193 0.5251 0.8476 0.030 Uiso 1 1 calc R U . . .
C11A C 1.0474(3) 0.4575(2) 0.89206(16) 0.0264(6) Uani 1 1 d . . . . .
H11A H 1.0873 0.4733 0.9462 0.032 Uiso 1 1 calc R U . . .
C12A C 0.9111(3) 0.4045(2) 0.87108(15) 0.0228(5) Uani 1 1 d . . . . .
H12A H 0.8561 0.3847 0.9109 0.027 Uiso 1 1 calc R U . . .
C13A C 0.8529(3) 0.3797(2) 0.79190(13) 0.0182(4) Uani 1 1 d . . . . .
H13A H 0.7586 0.3433 0.7782 0.022 Uiso 1 1 calc R U . . .
C14A C 1.0400(2) 0.1947(2) 0.69498(13) 0.0165(4) Uani 1 1 d . . . . .
H14A H 1.0464 0.2286 0.7448 0.020 Uiso 1 1 calc R U . . .
C15A C 0.9580(2) 0.24189(18) 0.62660(13) 0.0130(4) Uani 1 1 d . . . . .
C16A C 0.9500(2) 0.19094(19) 0.55280(13) 0.0144(4) Uani 1 1 d . . . . .
C17A C 1.0226(3) 0.0945(2) 0.55007(15) 0.0195(5) Uani 1 1 d . . . . .
H17A H 1.0166 0.0597 0.5006 0.023 Uiso 1 1 calc R U . . .
C18A C 1.1039(3) 0.0485(2) 0.61907(15) 0.0220(5) Uani 1 1 d . . . . .
H18A H 1.1532 -0.0171 0.6165 0.026 Uiso 1 1 calc R U . . .
C19A C 1.1127(3) 0.0985(2) 0.69147(14) 0.0209(5) Uani 1 1 d . . . . .
H19A H 1.1682 0.0672 0.7386 0.025 Uiso 1 1 calc R U . . .
C20A C 0.8604(3) 0.2417(2) 0.47859(13) 0.0196(5) Uani 1 1 d D . . . .
H20A H 0.8864 0.3173 0.4807 0.024 Uiso 0.9265(15) 1 calc R U P A 1
H20B H 0.7506 0.2363 0.4808 0.024 Uiso 0.9265(15) 1 calc R U P A 1
H20C H 0.7962 0.2985 0.4941 0.024 Uiso 0.0735(15) 1 calc R U P A 2
H20D H 0.7914 0.1888 0.4483 0.024 Uiso 0.0735(15) 1 calc R U P A 2
C21A C 1.0788(3) 0.2303(3) 0.38322(17) 0.0376(8) Uani 1 1 d D . . . .
H21A H 1.0986 0.3013 0.4063 0.045 Uiso 0.9265(15) 1 calc R U P A 1
H21B H 1.1497 0.1806 0.4160 0.045 Uiso 0.9265(15) 1 calc R U P A 1
H21C H 1.0520 0.1569 0.3936 0.045 Uiso 0.0735(15) 1 calc R U P A 2
H21D H 1.1806 0.2427 0.4168 0.045 Uiso 0.0735(15) 1 calc R U P A 2
C22A C 1.1065(4) 0.2298(3) 0.29887(17) 0.0366(7) Uani 1 1 d . . . . .
H22A H 1.0860 0.1596 0.2761 0.055 Uiso 1 1 calc R U . . .
H22B H 1.2130 0.2489 0.2990 0.055 Uiso 1 1 calc R U . . .
H22C H 1.0384 0.2807 0.2670 0.055 Uiso 1 1 calc R U . . .

loop_
_atom_site_aniso_label
_atom_site_aniso_U_11
_atom_site_aniso_U_22
_atom_site_aniso_U_33
_atom_site_aniso_U_23
_atom_site_aniso_U_13
_atom_site_aniso_U_12
S1 0.0199(3) 0.0204(3) 0.0246(3) -0.0035(2) 0.0044(2) 0.0035(2)
P1 0.0116(2) 0.0153(3) 0.0115(2) -0.0010(2) 0.00178(19) 0.0007(2)
O1 0.0181(8) 0.0186(9) 0.0313(10) -0.0029(7) 0.0047(7) -0.0062(7)
C1 0.0311(14) 0.0241(14) 0.0302(14) -0.0063(11) 0.0084(11) -0.0150(11)
C2 0.0149(10) 0.0234(12) 0.0116(10) -0.0021(8) 0.0026(8) -0.0031(8)
C3 0.0137(10) 0.0351(15) 0.0171(11) -0.0024(10) 0.0033(8) -0.0053(9)
C4 0.0128(11) 0.0466(18) 0.0187(12) 0.0033(11) 0.0029(9) 0.0041(10)
C5 0.0196(12) 0.0324(15) 0.0195(12) 0.0039(10) 0.0064(9) 0.0085(10)
C6 0.0157(11) 0.0233(12) 0.0169(11) 0.0019(9) 0.0040(8) 0.0024(9)
C7 0.0113(10) 0.0186(11) 0.0123(9) 0.0002(8) 0.0020(8) -0.0006(8)
C8 0.0112(10) 0.0171(11) 0.0142(10) 0.0011(8) 0.0035(8) 0.0020(8)
C9 0.0151(11) 0.0242(13) 0.0143(10) 0.0038(9) 0.0012(8) 0.0033(9)
C10 0.0201(12) 0.0253(13) 0.0263(13) 0.0108(10) 0.0085(10) 0.0055(9)
C11 0.0219(12) 0.0176(12) 0.0368(15) 0.0063(10) 0.0089(11) -0.0011(9)
C12 0.0233(13) 0.0214(13) 0.0305(14) -0.0037(10) 0.0031(10) -0.0074(10)
C13 0.0200(11) 0.0208(12) 0.0166(11) -0.0002(9) 0.0025(9) -0.0030(9)
C14 0.0181(10) 0.0183(11) 0.0170(10) -0.0010(9) 0.0057(8) 0.0023(9)
C15 0.0134(9) 0.0128(10) 0.0112(9) -0.0001(7) 0.0021(7) -0.0011(7)
C16 0.0127(9) 0.0118(10) 0.0163(10) -0.0004(7) 0.0023(8) -0.0012(7)
C17 0.0176(10) 0.0195(11) 0.0154(10) 0.0017(9) -0.0012(8) -0.0015(9)
C18 0.0287(13) 0.0200(12) 0.0126(10) -0.0007(8) 0.0020(9) -0.0045(10)
C19 0.0277(12) 0.0197(12) 0.0167(11) -0.0034(9) 0.0101(9) -0.0004(9)
C20 0.0142(9) 0.0185(11) 0.0194(10) 0.0021(9) 0.0042(8) 0.0015(8)
C21 0.0194(11) 0.0243(14) 0.0300(13) -0.0064(10) 0.0075(10) -0.0041(9)
C22 0.0407(18) 0.0286(17) 0.052(2) -0.0045(15) -0.0005(15) -0.0102(14)
S1A 0.0178(3) 0.0316(4) 0.0131(3) -0.0052(2) -0.0002(2) 0.0013(3)
S1B 0.0178(3) 0.0316(4) 0.0131(3) -0.0052(2) -0.0002(2) 0.0013(3)
P1A 0.0113(2) 0.0141(3) 0.0131(2) 0.0017(2) 0.00266(19) 0.0003(2)
O1A 0.0187(9) 0.0186(9) 0.0363(11) -0.0003(8) 0.0043(8) 0.0068(7)
C1A 0.0332(16) 0.0219(14) 0.0530(19) 0.0029(13) 0.0114(14) 0.0125(12)
C2A 0.0170(10) 0.0212(12) 0.0140(10) -0.0001(8) 0.0031(8) 0.0036(9)
C3A 0.0142(11) 0.0351(15) 0.0168(11) 0.0014(10) 0.0036(9) 0.0070(10)
C4A 0.0122(10) 0.0433(17) 0.0200(12) -0.0015(11) 0.0043(9) -0.0037(10)
C5A 0.0184(11) 0.0319(15) 0.0244(12) -0.0021(11) 0.0070(9) -0.0098(10)
C6A 0.0161(10) 0.0199(12) 0.0196(11) 0.0001(9) 0.0064(8) -0.0012(9)
C7A 0.0126(10) 0.0168(10) 0.0113(9) 0.0004(8) 0.0021(7) 0.0006(8)
C8A 0.0161(10) 0.0125(10) 0.0148(10) 0.0006(8) 0.0018(8) 0.0022(8)
C9A 0.0186(11) 0.0179(12) 0.0213(11) 0.0022(9) 0.0021(9) -0.0021(8)
C10A 0.0239(12) 0.0203(12) 0.0265(12) -0.0033(11) -0.0054(9) -0.0028(10)
C11A 0.0357(14) 0.0214(13) 0.0181(12) -0.0041(9) -0.0043(10) 0.0035(10)
C12A 0.0317(14) 0.0214(12) 0.0163(11) 0.0004(9) 0.0070(10) 0.0039(10)
C13A 0.0189(10) 0.0184(11) 0.0176(10) -0.0004(9) 0.0042(8) 0.0005(9)
C14A 0.0161(10) 0.0188(11) 0.0145(10) 0.0018(8) 0.0028(8) 0.0015(8)
C15A 0.0090(9) 0.0168(11) 0.0134(9) 0.0012(8) 0.0027(7) 0.0007(7)
C16A 0.0098(9) 0.0187(11) 0.0145(10) 0.0012(8) 0.0021(7) 0.0011(8)
C17A 0.0165(11) 0.0222(12) 0.0202(11) -0.0031(9) 0.0043(9) 0.0023(9)
C18A 0.0204(12) 0.0187(12) 0.0272(13) 0.0006(10) 0.0052(10) 0.0087(9)
C19A 0.0203(12) 0.0237(13) 0.0172(11) 0.0043(9) 0.0003(9) 0.0071(9)
C20A 0.0177(11) 0.0279(13) 0.0120(10) -0.0002(9) -0.0004(8) 0.0038(9)
C21A 0.0263(14) 0.066(2) 0.0216(13) 0.0051(14) 0.0079(11) -0.0039(15)
C22A 0.0481(18) 0.0406(18) 0.0261(14) -0.0034(13) 0.0199(13) -0.0098(15)

loop_
_atom_type_symbol
_atom_type_description
_atom_type_scat_dispersion_real
_atom_type_scat_dispersion_imag
_atom_type_scat_source
C C 0.0033 0.0016 'International Tables Vol C Tables 4.2.6.8 and 6.1.1.4'
H H 0.0000 0.0000 'International Tables Vol C Tables 4.2.6.8 and 6.1.1.4'
O O 0.0106 0.0060 'International Tables Vol C Tables 4.2.6.8 and 6.1.1.4'
P P 0.1023 0.0942 'International Tables Vol C Tables 4.2.6.8 and 6.1.1.4'
S S 0.1246 0.1234 'International Tables Vol C Tables 4.2.6.8 and 6.1.1.4'

loop_
_geom_angle_atom_site_label_1
_geom_angle_atom_site_label_2
_geom_angle_atom_site_label_3
_geom_angle
C21 S1 C20 102.24(12)
C7 P1 C15 101.84(10)
C8 P1 C7 101.65(10)
C8 P1 C15 102.44(10)
C2 O1 C1 118.3(2)
O1 C1 H1A 109.5
O1 C1 H1B 109.5
O1 C1 H1C 109.5
H1A C1 H1B 109.5
H1A C1 H1C 109.5
H1B C1 H1C 109.5
O1 C2 C3 124.6(2)
O1 C2 C7 115.3(2)
C3 C2 C7 120.1(2)
C2 C3 H3 120.1
C4 C3 C2 119.9(2)
C4 C3 H3 120.1
C3 C4 H4 119.5
C3 C4 C5 121.0(2)
C5 C4 H4 119.5
C4 C5 H5 120.5
C4 C5 C6 119.0(3)
C6 C5 H5 120.5
C5 C6 H6 119.3
C7 C6 C5 121.4(2)
C7 C6 H6 119.3
C2 C7 P1 116.58(18)
C6 C7 P1 124.68(18)
C6 C7 C2 118.6(2)
C9 C8 P1 117.19(18)
C9 C8 C13 118.0(2)
C13 C8 P1 124.66(17)
C8 C9 H9 119.3
C10 C9 C8 121.3(2)
C10 C9 H9 119.3
C9 C10 H10 120.0
C9 C10 C11 120.0(2)
C11 C10 H10 120.0
C10 C11 H11 120.1
C12 C11 C10 119.7(2)
C12 C11 H11 120.1
C11 C12 H12 119.9
C11 C12 C13 120.2(2)
C13 C12 H12 119.9
C8 C13 H13 119.6
C12 C13 C8 120.8(2)
C12 C13 H13 119.6
C15 C14 H14 119.4
C19 C14 H14 119.4
C19 C14 C15 121.2(2)
C14 C15 P1 121.80(17)
C14 C15 C16 118.7(2)
C16 C15 P1 119.47(16)
C15 C16 C20 122.4(2)
C17 C16 C15 119.4(2)
C17 C16 C20 118.3(2)
C16 C17 H17 119.3
C18 C17 C16 121.4(2)
C18 C17 H17 119.3
C17 C18 H18 120.4
C19 C18 C17 119.3(2)
C19 C18 H18 120.4
C14 C19 C18 120.1(2)
C14 C19 H19 120.0
C18 C19 H19 120.0
S1 C20 H20E 108.8
S1 C20 H20F 108.8
C16 C20 S1 113.80(16)
C16 C20 H20E 108.8
C16 C20 H20F 108.8
H20E C20 H20F 107.7
S1 C21 H21E 110.0
S1 C21 H21F 110.0
H21E C21 H21F 108.4
C22 C21 S1 108.4(2)
C22 C21 H21E 110.0
C22 C21 H21F 110.0
C21 C22 H22D 109.5
C21 C22 H22E 109.5
C21 C22 H22F 109.5
H22D C22 H22E 109.5
H22D C22 H22F 109.5
H22E C22 H22F 109.5
C20A S1A C21A 101.48(13)
C21A S1B C20A 122.8(6)
C7A P1A C15A 101.61(10)
C8A P1A C7A 102.56(10)
C8A P1A C15A 100.81(10)
C2A O1A C1A 117.0(2)
O1A C1A H1AA 109.5
O1A C1A H1AB 109.5
O1A C1A H1AC 109.5
H1AA C1A H1AB 109.5
H1AA C1A H1AC 109.5
H1AB C1A H1AC 109.5
O1A C2A C3A 124.3(2)
O1A C2A C7A 115.3(2)
C3A C2A C7A 120.4(2)
C2A C3A H3A 120.0
C4A C3A C2A 119.9(2)
C4A C3A H3A 120.0
C3A C4A H4A 119.6
C5A C4A C3A 120.9(2)
C5A C4A H4A 119.6
C4A C5A H5A 120.4
C4A C5A C6A 119.3(3)
C6A C5A H5A 120.4
C5A C6A H6A 119.4
C7A C6A C5A 121.2(2)
C7A C6A H6A 119.4
C2A C7A P1A 118.09(18)
C6A C7A P1A 123.48(17)
C6A C7A C2A 118.3(2)
C9A C8A P1A 117.20(17)
C13A C8A P1A 124.22(18)
C13A C8A C9A 118.5(2)
C8A C9A H9A 119.8
C10A C9A C8A 120.5(2)
C10A C9A H9A 119.8
C9A C10A H10A 119.7
C9A C10A C11A 120.6(2)
C11A C10A H10A 119.7
C10A C11A H11A 120.3
C12A C11A C10A 119.4(2)
C12A C11A H11A 120.3
C11A C12A H12A 119.7
C11A C12A C13A 120.6(2)
C13A C12A H12A 119.7
C8A C13A C12A 120.3(2)
C8A C13A H13A 119.8
C12A C13A H13A 119.8
C15A C14A H14A 119.5
C19A C14A H14A 119.5
C19A C14A C15A 121.1(2)
C14A C15A P1A 122.14(17)
C14A C15A C16A 119.0(2)
C16A C15A P1A 118.69(16)
C15A C16A C20A 119.1(2)
C17A C16A C15A 119.5(2)
C17A C16A C20A 121.5(2)
C16A C17A H17A 119.6
C18A C17A C16A 120.7(2)
C18A C17A H17A 119.6
C17A C18A H18A 120.0
C19A C18A C17A 120.0(2)
C19A C18A H18A 120.0
C14A C19A H19A 120.1
C18A C19A C14A 119.8(2)
C18A C19A H19A 120.1
S1A C20A H20A 107.7
S1A C20A H20B 107.7
S1B C20A H20C 109.0
S1B C20A H20D 109.0
C16A C20A S1A 118.64(17)
C16A C20A S1B 113.1(3)
C16A C20A H20A 107.7
C16A C20A H20B 107.7
C16A C20A H20C 109.0
C16A C20A H20D 109.0
H20A C20A H20B 107.1
H20C C20A H20D 107.8
S1A C21A H21A 109.7
S1A C21A H21B 109.7
S1B C21A H21C 104.9
S1B C21A H21D 104.9
S1B C21A C22A 129.5(4)
H21A C21A H21B 108.2
H21C C21A H21D 105.8
C22A C21A S1A 109.9(2)
C22A C21A H21A 109.7
C22A C21A H21B 109.7
C22A C21A H21C 104.9
C22A C21A H21D 104.9
C21A C22A H22A 109.5
C21A C22A H22B 109.5
C21A C22A H22C 109.5
H22A C22A H22B 109.5
H22A C22A H22C 109.5
H22B C22A H22C 109.5

loop_
_geom_bond_atom_site_label_1
_geom_bond_atom_site_label_2
_geom_bond_distance
S1 C20 1.818(3)
S1 C21 1.809(3)
P1 C7 1.831(2)
P1 C8 1.827(2)
P1 C15 1.841(2)
O1 C1 1.433(3)
O1 C2 1.354(3)
C1 H1A 0.9800
C1 H1B 0.9800
C1 H1C 0.9800
C2 C3 1.400(3)
C2 C7 1.409(3)
C3 H3 0.9500
C3 C4 1.376(4)
C4 H4 0.9500
C4 C5 1.390(4)
C5 H5 0.9500
C5 C6 1.394(3)
C6 H6 0.9500
C6 C7 1.390(3)
C8 C9 1.399(3)
C8 C13 1.399(3)
C9 H9 0.9500
C9 C10 1.382(4)
C10 H10 0.9500
C10 C11 1.388(4)
C11 H11 0.9500
C11 C12 1.387(4)
C12 H12 0.9500
C12 C13 1.389(4)
C13 H13 0.9500
C14 H14 0.9500
C14 C15 1.403(3)
C14 C19 1.388(3)
C15 C16 1.406(3)
C16 C17 1.393(3)
C16 C20 1.506(3)
C17 H17 0.9500
C17 C18 1.392(3)
C18 H18 0.9500
C18 C19 1.388(4)
C19 H19 0.9500
C20 H20E 0.9900
C20 H20F 0.9900
C21 H21E 0.9900
C21 H21F 0.9900
C21 C22 1.512(4)
C22 H22D 0.9800
C22 H22E 0.9800
C22 H22F 0.9800
S1A C20A 1.792(2)
S1A C21A 1.799(3)
S1B C20A 1.725(8)
S1B C21A 1.439(9)
P1A C7A 1.840(2)
P1A C8A 1.829(2)
P1A C15A 1.847(2)
O1A C1A 1.430(3)
O1A C2A 1.361(3)
C1A H1AA 0.9800
C1A H1AB 0.9800
C1A H1AC 0.9800
C2A C3A 1.393(3)
C2A C7A 1.409(3)
C3A H3A 0.9500
C3A C4A 1.382(4)
C4A H4A 0.9500
C4A C5A 1.379(4)
C5A H5A 0.9500
C5A C6A 1.400(3)
C6A H6A 0.9500
C6A C7A 1.391(3)
C8A C9A 1.399(3)
C8A C13A 1.394(3)
C9A H9A 0.9500
C9A C10A 1.383(3)
C10A H10A 0.9500
C10A C11A 1.387(4)
C11A H11A 0.9500
C11A C12A 1.376(4)
C12A H12A 0.9500
C12A C13A 1.395(3)
C13A H13A 0.9500
C14A H14A 0.9500
C14A C15A 1.394(3)
C14A C19A 1.394(3)
C15A C16A 1.414(3)
C16A C17A 1.395(3)
C16A C20A 1.512(3)
C17A H17A 0.9500
C17A C18A 1.393(3)
C18A H18A 0.9500
C18A C19A 1.385(4)
C19A H19A 0.9500
C20A H20A 0.9900
C20A H20B 0.9900
C20A H20C 0.9900
C20A H20D 0.9900
C21A H21A 0.9900
C21A H21B 0.9900
C21A H21C 0.9900
C21A H21D 0.9900
C21A C22A 1.516(4)
C22A H22A 0.9800
C22A H22B 0.9800
C22A H22C 0.9800

loop_
_geom_torsion_atom_site_label_1
_geom_torsion_atom_site_label_2
_geom_torsion_atom_site_label_3
_geom_torsion_atom_site_label_4
_geom_torsion
P1 C8 C9 C10 -176.57(18)
P1 C8 C13 C12 174.87(19)
P1 C15 C16 C17 -179.40(17)
P1 C15 C16 C20 0.5(3)
O1 C2 C3 C4 179.4(2)
O1 C2 C7 P1 5.8(3)
O1 C2 C7 C6 -178.9(2)
C1 O1 C2 C3 5.4(3)
C1 O1 C2 C7 -174.3(2)
C2 C3 C4 C5 0.0(4)
C3 C2 C7 P1 -173.92(17)
C3 C2 C7 C6 1.3(3)
C3 C4 C5 C6 0.5(4)
C4 C5 C6 C7 0.0(3)
C5 C6 C7 P1 173.91(18)
C5 C6 C7 C2 -0.9(3)
C7 P1 C8 C9 -78.13(19)
C7 P1 C8 C13 106.8(2)
C7 P1 C15 C14 -17.4(2)
C7 P1 C15 C16 162.29(18)
C7 C2 C3 C4 -0.9(3)
C8 P1 C7 C2 169.66(17)
C8 P1 C7 C6 -5.3(2)
C8 P1 C15 C14 87.6(2)
C8 P1 C15 C16 -92.78(19)
C8 C9 C10 C11 1.7(4)
C9 C8 C13 C12 -0.2(3)
C9 C10 C11 C12 -0.9(4)
C10 C11 C12 C13 -0.4(4)
C11 C12 C13 C8 1.0(4)
C13 C8 C9 C10 -1.1(3)
C14 C15 C16 C17 0.3(3)
C14 C15 C16 C20 -179.9(2)
C15 P1 C7 C2 -84.79(18)
C15 P1 C7 C6 100.3(2)
C15 P1 C8 C9 176.80(17)
C15 P1 C8 C13 1.7(2)
C15 C14 C19 C18 0.4(4)
C15 C16 C17 C18 -0.2(4)
C15 C16 C20 S1 -108.7(2)
C16 C17 C18 C19 0.2(4)
C17 C16 C20 S1 71.2(2)
C17 C18 C19 C14 -0.3(4)
C19 C14 C15 P1 179.31(19)
C19 C14 C15 C16 -0.4(4)
C20 S1 C21 C22 -179.1(2)
C20 C16 C17 C18 179.9(2)
C21 S1 C20 C16 57.93(19)
P1A C8A C9A C10A -176.9(2)
P1A C8A C13A C12A 176.64(19)
P1A C15A C16A C17A 175.64(17)
P1A C15A C16A C20A -5.3(3)
O1A C2A C3A C4A 178.8(2)
O1A C2A C7A P1A -3.5(3)
O1A C2A C7A C6A -179.2(2)
C1A O1A C2A C3A -8.7(4)
C1A O1A C2A C7A 171.4(2)
C2A C3A C4A C5A 0.4(4)
C3A C2A C7A P1A 176.55(17)
C3A C2A C7A C6A 0.9(3)
C3A C4A C5A C6A 1.0(4)
C4A C5A C6A C7A -1.4(4)
C5A C6A C7A P1A -174.93(17)
C5A C6A C7A C2A 0.4(3)
C7A P1A C8A C9A -163.12(19)
C7A P1A C8A C13A 19.1(2)
C7A P1A C15A C14A -104.51(19)
C7A P1A C15A C16A 80.69(18)
C7A C2A C3A C4A -1.3(4)
C8A P1A C7A C2A 78.26(19)
C8A P1A C7A C6A -106.4(2)
C8A P1A C15A C14A 0.9(2)
C8A P1A C15A C16A -173.93(17)
C8A C9A C10A C11A 0.1(4)
C9A C8A C13A C12A -1.1(4)
C9A C10A C11A C12A -1.0(4)
C10A C11A C12A C13A 0.9(4)
C11A C12A C13A C8A 0.2(4)
C13A C8A C9A C10A 0.9(4)
C14A C15A C16A C17A 0.7(3)
C14A C15A C16A C20A 179.7(2)
C15A P1A C7A C2A -177.74(17)
C15A P1A C7A C6A -2.4(2)
C15A P1A C8A C9A 92.25(19)
C15A P1A C8A C13A -85.5(2)
C15A C14A C19A C18A 0.0(4)
C15A C16A C17A C18A -0.6(3)
C15A C16A C20A S1A 166.51(17)
C15A C16A C20A S1B 107.5(4)
C16A C17A C18A C19A 0.2(4)
C17A C16A C20A S1A -14.5(3)
C17A C16A C20A S1B -73.5(4)
C17A C18A C19A C14A 0.1(4)
C19A C14A C15A P1A -175.17(18)
C19A C14A C15A C16A -0.4(3)
C20A S1A C21A S1B -36.0(4)
C20A S1A C21A C22A -160.9(3)
C20A S1B C21A S1A 45.4(4)
C20A S1B C21A C22A 134.6(5)
C20A C16A C17A C18A -179.6(2)
C21A S1A C20A S1B 30.9(4)
C21A S1A C20A C16A -67.5(2)
C21A S1B C20A S1A -48.5(5)
C21A S1B C20A C16A 60.9(7)
